data_9017737
loop_
_publ_author_name
'Grey, I. E.'
'Favreau, G.'
'Mills, S. J.'
'Mumme, W. G.'
'Bougerol, C.'
'Brand, H. E. A.'
'Kampf, A. R.'
'MacRae, C. M.'
'Shanks, F.'

_publ_section_title
;
 Galeaclolusite, [Al6(AsO4)3(OH)9(H2O)4]*8H2O,
 a new bulachite-related mineral from Cap Garonne, France
;
_journal_name_full 'Mineralogical Magazine'
_journal_page_first 142
_journal_page_last 148
_journal_volume 85
_journal_year 2021
_chemical_compound_source 'Cap Garonne, France'
_chemical_formula_sum 'Al6 As3 H33 O33'
_chemical_name_mineral Galeaclolusite
_space_group_IT_number 62
_space_group_name_Hall '-P 2ac 2n'
_space_group_name_H-M_alt 'P n m a'
_symmetry_space_group_name_H-M 'P n m a'
_cell_angle_alpha 90
_cell_angle_beta 90
_cell_angle_gamma 90
_cell_formula_units_Z 4
_cell_length_a 19.855
_cell_length_b 17.6933
_cell_length_c 7.7799
_cell_volume 2733.083
_database_code_amcsd 0020961
_exptl_crystal_density_diffrn 2.304
_cod_data_source_file inputs/fixed/downloads/18/18644.cif
_cod_data_source_block 18644
_cod_original_formula_sum 'Al6 As3 O33 H33'
_cod_database_code 9017737

loop_
_space_group_symop_operation_xyz
x,y,z
x,1/2-y,z
-x,1/2+y,-z
1/2-x,1/2+y,1/2+z
1/2+x,1/2-y,1/2-z
1/2+x,y,1/2-z
1/2-x,-y,1/2+z
-x,-y,-z

loop_
_atom_site_label
_atom_site_fract_x
_atom_site_fract_y
_atom_site_fract_z
_atom_site_occupancy
_atom_site_U_iso_or_equiv
_atom_site_type_symbol
_atom_site_attached_hydrogens
Al1 0.65943 0.07020 0.33147 1.00000 0.04100 Al 0
Al2 0.81971 0.09801 0.84440 1.00000 0.04100 Al 0
Al3 0.72751 0.16832 0.59110 1.00000 0.04100 Al 0
As1 0.80650 0.00961 0.46891 1.00000 0.04100 As 0
As2 0.87164 0.25000 0.66753 1.00000 0.04100 As 0
O1 0.72991 -0.00488 0.38859 1.00000 0.04100 O 0
O2 0.86850 0.01851 0.32760 1.00000 0.04100 O 0
O3 0.79800 0.08810 0.58820 1.00000 0.04100 O 0
O4 0.82053 -0.06261 0.60333 1.00000 0.04100 O 0
O5 0.79180 0.25000 0.62111 1.00000 0.04100 O 0
O6 0.93281 0.25000 0.52121 1.00000 0.04100 O 0
O7 0.88171 0.17385 0.79343 1.00000 0.04100 O 0
O-H1 0.72062 0.15211 0.34125 1.00000 0.04100 O 1
O-H2 0.65710 0.09080 0.57551 1.00000 0.04100 O 1
O-H3 0.88441 0.02071 0.86141 1.00000 0.04100 O 1
O-H4 0.74151 0.15496 0.84313 1.00000 0.04100 O 1
O-H5 0.66500 0.25000 0.58780 1.00000 0.04100 O 1
Wat1 0.57500 0.11421 0.32061 1.00000 0.04100 O 2
Wat2 0.82050 0.10970 0.08335 1.00000 0.04100 O 2
Wat3 0.50200 0.25000 0.27100 1.00000 0.03600 O 2
Wat4 0.54296 0.15675 0.04251 1.00000 0.03600 O 2
Wat5 0.00000 0.00000 0.00000 1.00000 0.03600 O 2
Wat6 0.54100 0.29800 0.53700 0.50000 0.03600 O 2
Wat7 0.98368 -0.02433 0.32809 1.00000 0.03600 O 2
Wat8 0.75886 0.25000 0.10645 1.00000 0.03600 O 2

loop_
_cod_changelog_entry_id
_cod_changelog_entry_author
_cod_changelog_entry_date
_cod_changelog_entry_text
1
;cod-tools version 3.8.0
Id: cif_guess_AMCSD_atom_types 9574 2023-05-10 09:00:05Z saulius
;
2023-05-10T18:58:41+03:00
;Derived atom types and hydrogen counts
from atom names that follow the AMCSD naming convention
(Wat == water, O-H == hydroxyl).
;

loop_
_cod_related_entry_id
_cod_related_entry_database
_cod_related_entry_code
1 AMCSD 0020961
